data_7041824
loop_
_publ_author_name
'Sniekers, Jeroen'
'Malaquias, Jo\~ao C'
'Van Meervelt, Luc'
'Fransaer, Jan'
'Binnemans, Koen'

_publ_section_title
;
 Manganese-containing ionic liquids: synthesis, crystal structures and
 electrodeposition of manganese films and nanoparticles.
;
_journal_issue 8
_journal_name_full 'Dalton transactions (Cambridge, England : 2003)'
_journal_page_first 2497
_journal_page_last 2509
_journal_paper_doi 10.1039/c6dt04781e
_journal_volume 46
_journal_year 2017
_chemical_formula_moiety 'C12 H18 F12 Mn N2 O12 S4'
_chemical_formula_sum 'C12 H18 F12 Mn N2 O12 S4'
_chemical_formula_weight 793.46
_chemical_name_systematic
;
 ? 
;
_space_group_crystal_system orthorhombic
_space_group_IT_number 43
_space_group_name_Hall 'F 2 -2d'
_space_group_name_H-M_alt 'F d d 2'
_symmetry_space_group_name_Hall 'F 2 -2d'
_symmetry_space_group_name_H-M 'F d d 2'
_atom_sites_solution_hydrogens geom
_audit_creation_date 2016-07-07
_audit_creation_method
;
Olex2 1.2
(compiled 2016.02.19 svn.r3266 for OlexSys, GUI svn.r5155)
;
_audit_update_record
;
2016-10-26 deposited with the CCDC.
2017-01-24 downloaded from the CCDC.
;
_cell_angle_alpha 90
_cell_angle_beta 90
_cell_angle_gamma 90
_cell_formula_units_Z 8
_cell_length_a 39.801(2)
_cell_length_b 15.0805(11)
_cell_length_c 8.9654(5)
_cell_measurement_reflns_used 2435
_cell_measurement_temperature 100(2)
_cell_measurement_theta_max 27.7840
_cell_measurement_theta_min 3.6740
_cell_volume 5381.2(6)
_computing_cell_refinement
;
CrysAlisPro, Agilent Technologies,
Version 1.171.36.28 (release 01-02-2013 CrysAlis171 .NET)
(compiled Feb  1 2013,16:14:44)
;
_computing_data_collection
;
CrysAlisPro, Agilent Technologies,
Version 1.171.36.28 (release 01-02-2013 CrysAlis171 .NET)
(compiled Feb  1 2013,16:14:44)
;
_computing_data_reduction
;
CrysAlisPro, Agilent Technologies,
Version 1.171.36.28 (release 01-02-2013 CrysAlis171 .NET)
(compiled Feb  1 2013,16:14:44)
;
_computing_molecular_graphics 'Olex2 (Dolomanov et al., 2009)'
_computing_publication_material 'Olex2 (Dolomanov et al., 2009)'
_computing_structure_refinement 'ShelXL (Sheldrick, 2015)'
_computing_structure_solution 'ShelXS (Sheldrick, 2008)'
_diffrn_ambient_temperature 100(2)
_diffrn_detector_area_resol_mean 15.9631
_diffrn_measured_fraction_theta_full 0.995
_diffrn_measured_fraction_theta_max 0.957
_diffrn_measurement_details
;
#__ type_ start__ end____ width___ exp.time_
  1 omega  -35.00   -6.00   1.0000   50.0000
omega____ theta____ kappa____ phi______ frames
    -      -14.3117   57.0000  -30.0000 29

#__ type_ start__ end____ width___ exp.time_
  2 omega  -58.00   58.00   1.0000   50.0000
omega____ theta____ kappa____ phi______ frames
    -      -14.3117   19.0000   90.0000 116
;
_diffrn_measurement_device_type 'SuperNova, Single source at offset, Eos'
_diffrn_measurement_method '\w scans'
_diffrn_orient_matrix_UB_11 -0.0025034000
_diffrn_orient_matrix_UB_12 -0.0455559000
_diffrn_orient_matrix_UB_13 -0.0163422000
_diffrn_orient_matrix_UB_21 -0.0174663000
_diffrn_orient_matrix_UB_22 0.0050015000
_diffrn_orient_matrix_UB_23 0.0132809000
_diffrn_orient_matrix_UB_31 -0.0024969000
_diffrn_orient_matrix_UB_32 0.0106013000
_diffrn_orient_matrix_UB_33 -0.0762552000
_diffrn_radiation_monochromator mirror
_diffrn_radiation_type MoK\a
_diffrn_radiation_wavelength 0.71073
_diffrn_reflns_av_R_equivalents 0.0219
_diffrn_reflns_av_unetI/netI 0.0326
_diffrn_reflns_Laue_measured_fraction_full 0.995
_diffrn_reflns_Laue_measured_fraction_max 0.957
_diffrn_reflns_limit_h_max 47
_diffrn_reflns_limit_h_min -47
_diffrn_reflns_limit_k_max 10
_diffrn_reflns_limit_k_min -18
_diffrn_reflns_limit_l_max 7
_diffrn_reflns_limit_l_min -11
_diffrn_reflns_number 3703
_diffrn_reflns_point_group_measured_fraction_full 0.847
_diffrn_reflns_point_group_measured_fraction_max 0.801
_diffrn_reflns_theta_full 25.242
_diffrn_reflns_theta_max 26.368
_diffrn_reflns_theta_min 2.889
_diffrn_source 'SuperNova (Mo) X-ray Source'
_exptl_absorpt_coefficient_mu 0.943
_exptl_absorpt_correction_T_max 1.00000
_exptl_absorpt_correction_T_min 0.76233
_exptl_absorpt_correction_type multi-scan
_exptl_absorpt_process_details
;
CrysAlisPro, Agilent Technologies,
Version 1.171.36.28 (release 01-02-2013 CrysAlis171 .NET)
(compiled Feb  1 2013,16:14:44)
Empirical absorption correction using spherical harmonics,
 implemented in SCALE3 ABSPACK scaling algorithm.
;
_exptl_crystal_colour 'clear colourless'
_exptl_crystal_colour_lustre clear
_exptl_crystal_colour_primary colourless
_exptl_crystal_density_diffrn 1.959
_exptl_crystal_density_method 'not measured'
_exptl_crystal_F_000 3176
_exptl_crystal_size_max 0.19
_exptl_crystal_size_mid 0.17
_exptl_crystal_size_min 0.09
_refine_diff_density_max 1.002
_refine_diff_density_min -1.034
_refine_diff_density_rms 0.182
_refine_ls_abs_structure_details
;
 Flack x determined using 745 quotients [(I+)-(I-)]/[(I+)+(I-)]
 (Parsons, Flack and Wagner, Acta Cryst. B69 (2013) 249-259).
;
_refine_ls_abs_structure_Flack 0.086(18)
_refine_ls_extinction_method none
_refine_ls_goodness_of_fit_ref 1.261
_refine_ls_hydrogen_treatment constr
_refine_ls_matrix_type full
_refine_ls_number_parameters 196
_refine_ls_number_reflns 2202
_refine_ls_number_restraints 232
_refine_ls_restrained_S_all 1.271
_refine_ls_R_factor_all 0.0777
_refine_ls_R_factor_gt 0.0773
_refine_ls_shift/su_max 0.000
_refine_ls_shift/su_mean 0.000
_refine_ls_structure_factor_coef Fsqd
_refine_ls_weighting_details 'w=1/[\s^2^(Fo^2^)+328.2570P] where P=(Fo^2^+2Fc^2^)/3'
_refine_ls_weighting_scheme calc
_refine_ls_wR_factor_gt 0.1799
_refine_ls_wR_factor_ref 0.1802
_reflns_Friedel_coverage 0.568
_reflns_Friedel_fraction_full 0.678
_reflns_Friedel_fraction_max 0.622
_reflns_number_gt 2187
_reflns_number_total 2202
_reflns_threshold_expression 'I > 2\s(I)'
_cod_data_source_file c6dt04781e2.cif
_cod_data_source_block kb2026
_cod_depositor_comments 'Adding full bibliography for 7041822--7041828.cif.'
_cod_original_cell_volume 5381.2(5)
_cod_database_code 7041824
_chemical_oxdiff_formula 'Mn C4 F12 S4 O8 N2 C8 H16 O4 H4 O2'
_shelx_space_group_comment
;
The symmetry employed for this shelxl refinement is uniquely defined
by the following loop, which should always be used as a source of
symmetry information in preference to the above space-group names.
They are only intended as comments.
;
_reflns_odcompleteness_completeness 99.78
_reflns_odcompleteness_iscentric 1
_reflns_odcompleteness_theta 24.97
_olex2_refinement_description
;
1. Fixed Uiso
 At 1.2 times of:
  All C(H,H) groups
 At 1.5 times of:
  All C(H,H,H) groups
2. Uiso/Uaniso restraints and constraints
Uanis(C5) \\sim Ueq, Uanis(C6) \\sim Ueq, Uanis(C7) \\sim Ueq, Uanis(C8) \\sim
Ueq: with sigma of 0.005 and sigma for terminal atoms of 0.005
Uanis(O4) \\sim Ueq, Uanis(O17) \\sim Ueq, Uanis(O18) \\sim Ueq, Uanis(S16)
\\sim Ueq, Uanis(S13) \\sim Ueq: with sigma of 0.005 and sigma for terminal
atoms of 0.01
3. Rigid body (RIGU) restrains
 All non-hydrogen atoms
 with sigma for 1-2 distances of 0.004 and sigma for 1-3 distances of 0.004
4.a Secondary CH2 refined with riding coordinates:
 C6(H6A,H6B), C7(H7A,H7B), C8(H8A,H8B)
4.b Idealised Me refined as rotating group:
 C5(H5A,H5B,H5C)
;
_shelx_shelxl_version_number 2014/7
_olex2_date_sample_data_collection 2013-11-15
_olex2_submission_special_instructions 'No special instructions were received'

loop_
_space_group_symop_operation_xyz
'x, y, z'
'-x, -y, z'
'-x+1/4, y+1/4, z+1/4'
'x+1/4, -y+1/4, z+1/4'
'x, y+1/2, z+1/2'
'-x, -y+1/2, z+1/2'
'-x+1/4, y+3/4, z+3/4'
'x+1/4, -y+3/4, z+3/4'
'x+1/2, y, z+1/2'
'-x+1/2, -y, z+1/2'
'-x+3/4, y+1/4, z+3/4'
'x+3/4, -y+1/4, z+3/4'
'x+1/2, y+1/2, z'
'-x+1/2, -y+1/2, z'
'-x+3/4, y+3/4, z+1/4'
'x+3/4, -y+3/4, z+1/4'

loop_
_atom_site_label
_atom_site_type_symbol
_atom_site_fract_x
_atom_site_fract_y
_atom_site_fract_z
_atom_site_U_iso_or_equiv
_atom_site_adp_type
_atom_site_occupancy
_atom_site_site_symmetry_order
_atom_site_calc_flag
_atom_site_refinement_flags_posn
_atom_site_refinement_flags_adp
_atom_site_refinement_flags_occupancy
Mn1 Mn 0.5000 0.5000 0.8614(3) 0.0111(5) Uani 1 2 d S TU P
O2 O 0.5288(2) 0.6220(6) 0.7994(11) 0.0178(18) Uani 1 1 d . U .
O3 O 0.5173(2) 0.5725(6) 1.0736(11) 0.0185(19) Uani 1 1 d . U .
O4 O 0.5453(3) 0.4233(7) 0.8930(14) 0.034(2) Uani 1 1 d . U .
C6 C 0.5421(4) 0.6773(9) 0.9183(17) 0.025(3) Uani 1 1 d . U .
H6A H 0.5633 0.7059 0.8865 0.030 Uiso 1 1 calc R . .
H6B H 0.5258 0.7242 0.9450 0.030 Uiso 1 1 calc R . .
C7 C 0.5480(3) 0.6193(10) 1.0448(18) 0.025(3) Uani 1 1 d . U .
H7A H 0.5663 0.5769 1.0218 0.030 Uiso 1 1 calc R . .
H7B H 0.5546 0.6544 1.1333 0.030 Uiso 1 1 calc R . .
C8 C 0.5164(4) 0.5234(10) 1.2093(17) 0.027(3) Uani 1 1 d . U .
H8A H 0.5182 0.5636 1.2962 0.033 Uiso 1 1 calc R . .
H8B H 0.5352 0.4803 1.2131 0.033 Uiso 1 1 calc R . .
C9 C 0.5992(3) 0.3334(10) 0.9447(19) 0.027(3) Uani 1 1 d . U .
F10 F 0.5927(2) 0.3405(6) 1.0861(12) 0.041(2) Uani 1 1 d . U .
F11 F 0.6148(2) 0.2583(6) 0.9151(11) 0.036(2) Uani 1 1 d . U .
F12 F 0.6198(2) 0.3997(6) 0.9052(11) 0.033(2) Uani 1 1 d . U .
S13 S 0.56000(8) 0.3405(2) 0.8393(4) 0.0200(8) Uani 1 1 d . U .
O14 O 0.5429(2) 0.2605(6) 0.8721(13) 0.026(2) Uani 1 1 d . U .
N15 N 0.5721(3) 0.3430(7) 0.6736(14) 0.020(2) Uani 1 1 d . U .
S16 S 0.56258(9) 0.4173(2) 0.5588(5) 0.0322(10) Uani 1 1 d . U .
O17 O 0.5323(3) 0.4659(7) 0.5999(19) 0.050(3) Uani 1 1 d . U .
O18 O 0.5660(4) 0.3834(9) 0.4141(16) 0.057(3) Uani 1 1 d . U .
C19 C 0.5961(3) 0.5004(9) 0.5720(18) 0.024(3) Uani 1 1 d . U .
F20 F 0.5966(2) 0.5362(5) 0.7072(11) 0.030(2) Uani 1 1 d . U .
F21 F 0.6259(2) 0.4620(6) 0.5488(11) 0.032(2) Uani 1 1 d . U .
F22 F 0.5910(2) 0.5632(5) 0.4712(12) 0.035(2) Uani 1 1 d . U .
C5 C 0.5290(3) 0.6686(9) 0.6605(16) 0.023(3) Uani 1 1 d . U .
H5A H 0.5202 0.6300 0.5818 0.035 Uiso 1 1 calc GR . .
H5B H 0.5521 0.6862 0.6359 0.035 Uiso 1 1 calc GR . .
H5C H 0.5149 0.7216 0.6687 0.035 Uiso 1 1 calc GR . .

loop_
_atom_site_aniso_label
_atom_site_aniso_U_11
_atom_site_aniso_U_22
_atom_site_aniso_U_33
_atom_site_aniso_U_23
_atom_site_aniso_U_13
_atom_site_aniso_U_12
Mn1 0.0168(12) 0.0091(11) 0.0075(13) 0.000 0.000 0.0004(10)
O2 0.018(4) 0.015(4) 0.020(4) 0.003(3) 0.006(3) -0.003(3)
O3 0.018(4) 0.019(4) 0.018(4) -0.002(3) -0.006(3) 0.001(3)
O4 0.029(4) 0.024(4) 0.050(5) -0.009(4) 0.011(4) 0.003(3)
C6 0.021(5) 0.024(4) 0.030(5) -0.001(4) 0.001(4) -0.002(4)
C7 0.021(4) 0.026(5) 0.029(5) -0.001(4) -0.009(4) -0.001(4)
C8 0.037(5) 0.025(5) 0.019(5) 0.000(4) -0.006(4) 0.002(4)
C9 0.021(5) 0.028(5) 0.032(6) -0.007(4) 0.000(4) 0.004(4)
F10 0.049(5) 0.045(5) 0.030(4) -0.009(4) 0.006(4) -0.005(4)
F11 0.030(4) 0.033(4) 0.046(6) -0.009(4) -0.011(4) 0.014(3)
F12 0.023(4) 0.037(4) 0.038(5) 0.000(4) -0.003(4) -0.005(3)
S13 0.0145(13) 0.0138(13) 0.032(2) -0.0058(15) 0.0012(13) -0.0008(11)
O14 0.027(4) 0.018(4) 0.032(6) -0.002(4) 0.003(4) -0.003(3)
N15 0.020(5) 0.013(4) 0.028(5) -0.002(4) -0.006(4) 0.004(4)
S16 0.0293(17) 0.0185(15) 0.049(2) 0.0176(17) -0.0232(17) -0.0054(14)
O17 0.020(4) 0.032(5) 0.099(8) 0.022(6) -0.011(5) -0.002(4)
O18 0.084(8) 0.041(6) 0.045(6) 0.011(5) -0.029(5) -0.023(6)
C19 0.020(5) 0.017(5) 0.036(6) 0.000(4) -0.005(4) 0.003(4)
F20 0.021(4) 0.025(4) 0.044(5) -0.008(4) 0.000(4) -0.008(3)
F21 0.023(4) 0.029(4) 0.044(6) 0.002(4) 0.002(4) 0.007(3)
F22 0.029(4) 0.020(4) 0.057(6) 0.018(4) -0.003(4) -0.001(3)
C5 0.027(5) 0.021(5) 0.022(5) 0.014(4) 0.004(4) 0.001(4)

loop_
_atom_type_symbol
_atom_type_description
_atom_type_scat_dispersion_real
_atom_type_scat_dispersion_imag
_atom_type_scat_source
C C 0.0033 0.0016 'International Tables Vol C Tables 4.2.6.8 and 6.1.1.4'
H H 0.0000 0.0000 'International Tables Vol C Tables 4.2.6.8 and 6.1.1.4'
N N 0.0061 0.0033 'International Tables Vol C Tables 4.2.6.8 and 6.1.1.4'
O O 0.0106 0.0060 'International Tables Vol C Tables 4.2.6.8 and 6.1.1.4'
F F 0.0171 0.0103 'International Tables Vol C Tables 4.2.6.8 and 6.1.1.4'
S S 0.1246 0.1234 'International Tables Vol C Tables 4.2.6.8 and 6.1.1.4'
Mn Mn 0.3368 0.7283 'International Tables Vol C Tables 4.2.6.8 and 6.1.1.4'

loop_
_geom_angle_atom_site_label_1
_geom_angle_atom_site_label_2
_geom_angle_atom_site_label_3
_geom_angle
_geom_angle_site_symmetry_1
_geom_angle_site_symmetry_3
O2 Mn1 O2 151.2(5) . 2_665
O2 Mn1 O3 138.6(4) . 2_665
O2 Mn1 O3 138.6(4) 2_665 .
O2 Mn1 O3 70.2(4) 2_665 2_665
O2 Mn1 O3 70.2(3) . .
O3 Mn1 O3 68.4(5) . 2_665
O4 Mn1 O2 92.5(4) . .
O4 Mn1 O2 91.2(4) 2_665 .
O4 Mn1 O2 92.5(4) 2_665 2_665
O4 Mn1 O2 91.2(4) . 2_665
O4 Mn1 O3 83.6(4) . 2_665
O4 Mn1 O3 83.6(4) 2_665 .
O4 Mn1 O3 84.0(4) 2_665 2_665
O4 Mn1 O3 84.0(4) . .
O4 Mn1 O4 165.0(7) 2_665 .
C6 O2 Mn1 118.4(8) . .
C5 O2 Mn1 128.5(8) . .
C5 O2 C6 110.8(10) . .
C7 O3 Mn1 109.9(8) . .
C8 O3 Mn1 116.8(8) . .
C8 O3 C7 115.5(10) . .
S13 O4 Mn1 138.4(7) . .
O2 C6 H6A 110.4 . .
O2 C6 H6B 110.4 . .
H6A C6 H6B 108.6 . .
C7 C6 O2 106.6(11) . .
C7 C6 H6A 110.4 . .
C7 C6 H6B 110.4 . .
O3 C7 C6 107.4(11) . .
O3 C7 H7A 110.2 . .
O3 C7 H7B 110.2 . .
C6 C7 H7A 110.2 . .
C6 C7 H7B 110.2 . .
H7A C7 H7B 108.5 . .
O3 C8 C8 105.6(9) . 2_665
O3 C8 H8A 110.6 . .
O3 C8 H8B 110.6 . .
C8 C8 H8A 110.6 2_665 .
C8 C8 H8B 110.6 2_665 .
H8A C8 H8B 108.8 . .
F10 C9 F11 111.2(14) . .
F10 C9 F12 108.5(12) . .
F10 C9 S13 109.2(10) . .
F11 C9 F12 107.5(11) . .
F11 C9 S13 110.4(10) . .
F12 C9 S13 110.0(11) . .
O4 S13 C9 102.8(7) . .
O4 S13 N15 114.6(7) . .
O14 S13 O4 117.9(6) . .
O14 S13 C9 104.7(7) . .
O14 S13 N15 111.4(7) . .
N15 S13 C9 103.3(7) . .
S13 N15 S16 124.6(7) . .
N15 S16 C19 105.7(6) . .
O17 S16 N15 113.1(8) . .
O17 S16 C19 104.0(6) . .
O18 S16 N15 108.9(7) . .
O18 S16 O17 119.9(9) . .
O18 S16 C19 103.8(8) . .
F20 C19 S16 110.4(10) . .
F20 C19 F21 107.7(12) . .
F21 C19 S16 109.9(9) . .
F22 C19 S16 109.4(9) . .
F22 C19 F20 109.5(11) . .
F22 C19 F21 109.9(12) . .
O2 C5 H5A 109.5 . .
O2 C5 H5B 109.5 . .
O2 C5 H5C 109.5 . .
H5A C5 H5B 109.5 . .
H5A C5 H5C 109.5 . .
H5B C5 H5C 109.5 . .

loop_
_geom_bond_atom_site_label_1
_geom_bond_atom_site_label_2
_geom_bond_distance
_geom_bond_site_symmetry_2
Mn1 O2 2.238(8) .
Mn1 O2 2.238(8) 2_665
Mn1 O3 2.300(9) 2_665
Mn1 O3 2.300(9) .
Mn1 O4 2.162(10) 2_665
Mn1 O4 2.162(10) .
O2 C6 1.454(17) .
O2 C5 1.430(16) .
O3 C7 1.434(16) .
O3 C8 1.425(18) .
O4 S13 1.460(10) .
C6 H6A 0.9900 .
C6 H6B 0.9900 .
C6 C7 1.45(2) .
C7 H7A 0.9900 .
C7 H7B 0.9900 .
C8 C8 1.49(3) 2_665
C8 H8A 0.9900 .
C8 H8B 0.9900 .
C9 F10 1.298(19) .
C9 F11 1.318(17) .
C9 F12 1.341(17) .
C9 S13 1.829(15) .
S13 O14 1.416(10) .
S13 N15 1.562(13) .
N15 S16 1.568(12) .
S16 O17 1.456(12) .
S16 O18 1.401(15) .
S16 C19 1.834(14) .
C19 F20 1.327(18) .
C19 F21 1.336(15) .
C19 F22 1.326(17) .
C5 H5A 0.9800 .
C5 H5B 0.9800 .
C5 H5C 0.9800 .

loop_
_geom_torsion_atom_site_label_1
_geom_torsion_atom_site_label_2
_geom_torsion_atom_site_label_3
_geom_torsion_atom_site_label_4
_geom_torsion
_geom_torsion_site_symmetry_4
Mn1 O2 C6 C7 28.2(13) .
Mn1 O3 C7 C6 55.4(12) .
Mn1 O3 C8 C8 -44.7(15) 2_665
Mn1 O4 S13 C9 -177.2(10) .
Mn1 O4 S13 O14 -62.7(13) .
Mn1 O4 S13 N15 71.5(11) .
O2 C6 C7 O3 -53.4(15) .
O4 S13 N15 S16 -13.7(11) .
C7 O3 C8 C8 -176.4(13) 2_665
C8 O3 C7 C6 -169.8(11) .
C9 S13 N15 S16 -124.7(9) .
F10 C9 S13 O4 53.7(12) .
F10 C9 S13 O14 -70.1(12) .
F10 C9 S13 N15 173.1(10) .
F11 C9 S13 O4 176.3(11) .
F11 C9 S13 O14 52.5(12) .
F11 C9 S13 N15 -64.3(12) .
F12 C9 S13 O4 -65.3(11) .
F12 C9 S13 O14 170.9(10) .
F12 C9 S13 N15 54.1(11) .
S13 N15 S16 O17 -21.3(11) .
S13 N15 S16 O18 -157.2(9) .
S13 N15 S16 C19 91.8(10) .
O14 S13 N15 S16 123.4(8) .
N15 S16 C19 F20 -63.2(10) .
N15 S16 C19 F21 55.5(12) .
N15 S16 C19 F22 176.2(10) .
O17 S16 C19 F20 56.1(12) .
O17 S16 C19 F21 174.8(12) .
O17 S16 C19 F22 -64.5(13) .
O18 S16 C19 F20 -177.8(10) .
O18 S16 C19 F21 -59.1(12) .
O18 S16 C19 F22 61.7(12) .
C5 O2 C6 C7 -167.4(11) .
